data_2216290
loop_
_publ_author_name
'Minna Cao'
'Bo Hu'
'Feihua Luo'
'Cuixia Cheng'
'Zongqiu Hu'

_publ_section_title
;
 Tris(2,2'-bi-1<i>H</i>-imidazole)cadmium(II) carbonate
;
_journal_coeditor_code BT2579
_journal_issue 12
_journal_name_full 'Acta Crystallographica Section E'
_journal_page_first m2927
_journal_page_last m2927
_journal_paper_doi 10.1107/S1600536807054888
_journal_volume 63
_journal_year 2007
_chemical_formula_iupac '[Cd (C6 H6 N4)3] C O3'
_chemical_formula_moiety 'C18 H18 Cd N12 2+, C O3 2-'
_chemical_formula_sum 'C19 H18 Cd N12 O3'
_chemical_formula_weight 574.85
_chemical_name_systematic
;
Tris(2,2'-bi-1H-imidazole)cadmium(II) carbonate
;
_space_group_IT_number 80
_symmetry_cell_setting tetragonal
_symmetry_space_group_name_Hall 'I 4bw'
_symmetry_space_group_name_H-M 'I 41'
_atom_sites_solution_hydrogens geom
_atom_sites_solution_primary direct
_atom_sites_solution_secondary difmap
_audit_creation_method SHELXL-97
_cell_angle_alpha 90.00
_cell_angle_beta 90.00
_cell_angle_gamma 90.00
_cell_formula_units_Z 4
_cell_length_a 12.3477(8)
_cell_length_b 12.3477(8)
_cell_length_c 14.7379(10)
_cell_measurement_reflns_used 3277
_cell_measurement_temperature 300(2)
_cell_measurement_theta_max 26.21
_cell_measurement_theta_min 3.30
_cell_volume 2247.0(3)
_computing_cell_refinement 'SMART (Bruker, 2001)'
_computing_data_collection 'SMART (Bruker, 2001)'
_computing_data_reduction 'SAINT (Bruker, 2001)'
_computing_molecular_graphics 'SHELXTL (Bruker, 2001)'
_computing_publication_material 'SHELXTL (Bruker, 2001)'
_computing_structure_refinement 'SHELXL97 (Sheldrick, 1997)'
_computing_structure_solution 'SHELXS97 (Sheldrick, 1997)'
_diffrn_ambient_temperature 300(2)
_diffrn_measured_fraction_theta_full 1.000
_diffrn_measured_fraction_theta_max 1.000
_diffrn_measurement_device_type 'Bruker SMART CCD area-detector'
_diffrn_measurement_method 'phi and omega scans'
_diffrn_radiation_monochromator graphite
_diffrn_radiation_source 'fine-focus sealed tube'
_diffrn_radiation_type MoK\a
_diffrn_radiation_wavelength 0.71073
_diffrn_reflns_av_R_equivalents 0.0710
_diffrn_reflns_av_sigmaI/netI 0.0534
_diffrn_reflns_limit_h_max 15
_diffrn_reflns_limit_h_min -15
_diffrn_reflns_limit_k_max 15
_diffrn_reflns_limit_k_min -15
_diffrn_reflns_limit_l_max 12
_diffrn_reflns_limit_l_min -18
_diffrn_reflns_number 6885
_diffrn_reflns_theta_full 26.96
_diffrn_reflns_theta_max 26.96
_diffrn_reflns_theta_min 2.15
_exptl_absorpt_coefficient_mu 1.022
_exptl_absorpt_correction_T_max 0.8217
_exptl_absorpt_correction_T_min 0.7491
_exptl_absorpt_correction_type multi-scan
_exptl_absorpt_process_details '(SADABS; Bruker, 2001)'
_exptl_crystal_colour yellow
_exptl_crystal_density_diffrn 1.699
_exptl_crystal_density_method 'not measured'
_exptl_crystal_description block
_exptl_crystal_F_000 1152
_exptl_crystal_size_max 0.30
_exptl_crystal_size_mid 0.20
_exptl_crystal_size_min 0.20
_refine_diff_density_max 0.469
_refine_diff_density_min -0.446
_refine_ls_abs_structure_details 'Flack  (1983), 654 Friedel pairs'
_refine_ls_abs_structure_Flack -0.15(6)
_refine_ls_extinction_method none
_refine_ls_goodness_of_fit_ref 1.173
_refine_ls_hydrogen_treatment constr
_refine_ls_matrix_type full
_refine_ls_number_parameters 160
_refine_ls_number_reflns 1936
_refine_ls_number_restraints 1
_refine_ls_restrained_S_all 1.173
_refine_ls_R_factor_all 0.0537
_refine_ls_R_factor_gt 0.0429
_refine_ls_shift/su_max 0.000
_refine_ls_shift/su_mean 0.000
_refine_ls_structure_factor_coef Fsqd
_refine_ls_weighting_details 'calc w=1/[\s^2^(Fo^2^)+(0.0486P)^2^+13.5660P] where P=(Fo^2^+2Fc^2^)/3'
_refine_ls_weighting_scheme calc
_refine_ls_wR_factor_gt 0.1060
_refine_ls_wR_factor_ref 0.1324
_reflns_number_gt 1761
_reflns_number_total 1936
_reflns_threshold_expression I>2\s(I)
_cod_data_source_file bt2579.cif
_cod_data_source_block I
_cod_depositor_comments
;
The following automatic conversions were performed:
'_symmetry_cell_setting' value 'Tetragonal' changed to 'tetragonal'
according to '/home/saulius/struct/CIF-dictionaries/cif_core.dic'
dictionary named 'cif_core.dic' version 2.4.1 from 2010-06-29.

Automatic conversion script
Id: cif_fix_enum 1527 2010-12-29 10:47:43Z saulius 

The following automatic conversions were performed:

'_symmetry_cell_setting' value 'Tetragonal' changed to 'tetragonal'
according to /home/saulius/struct/CIF-dictionaries/cif_core.dic
dictionary named 'cif_core.dic' version 2.4.1 from 2010-06-29.

Automatic conversion script
Id: cif_fix_values 1715 2011-07-08 13:25:40Z adriana 
;
_cod_database_code 2216290
_cod_database_fobs_code 2216290

loop_
_symmetry_equiv_pos_as_xyz
'x, y, z'
'-x+1/2, -y+1/2, z+1/2'
'-y, x+1/2, z+1/4'
'y+1/2, -x, z+3/4'
'x+1/2, y+1/2, z+1/2'
'-x+1, -y+1, z+1'
'-y+1/2, x+1, z+3/4'
'y+1, -x+1/2, z+5/4'

loop_
_atom_site_type_symbol
_atom_site_label
_atom_site_fract_x
_atom_site_fract_y
_atom_site_fract_z
_atom_site_U_iso_or_equiv
_atom_site_adp_type
_atom_site_calc_flag
_atom_site_refinement_flags
_atom_site_occupancy
Cd Cd1 0.5000 0.5000 0.62805(5) 0.0349(2) Uani d S 1
C C1 0.2725(6) 0.5529(6) 0.7110(6) 0.0338(16) Uani d . 1
C C2 0.1821(8) 0.6941(7) 0.6645(7) 0.048(2) Uani d . 1
H H2 0.1273 0.7445 0.6548 0.058 Uiso calc R 1
C C3 0.2828(6) 0.6956(7) 0.6299(8) 0.051(2) Uani d . 1
H H3 0.3099 0.7496 0.5923 0.061 Uiso calc R 1
C C4 0.3048(5) 0.4522(6) 0.7546(5) 0.0307(15) Uani d . 1
C C5 0.3097(8) 0.3090(8) 0.8389(8) 0.050(2) Uani d . 1
H H5 0.2936 0.2568 0.8824 0.060 Uiso calc R 1
C C6 0.3972(8) 0.3106(7) 0.7806(7) 0.045(2) Uani d . 1
H H6 0.4508 0.2578 0.7779 0.054 Uiso calc R 1
C C7 0.5318(8) 0.7177(7) 0.4728(7) 0.052(2) Uani d . 1
H H7 0.5419 0.7752 0.5126 0.062 Uiso calc R 1
C C8 0.5272(7) 0.7257(6) 0.3827(8) 0.047(2) Uani d . 1
H H8 0.5331 0.7891 0.3491 0.057 Uiso calc R 1
C C9 0.5070(6) 0.5591(6) 0.4221(6) 0.0349(17) Uani d . 1
N N1 0.1769(5) 0.6027(5) 0.7172(5) 0.0363(15) Uani d . 1
H H1 0.1221 0.5814 0.7485 0.044 Uiso calc R 1
N N2 0.3394(5) 0.6073(5) 0.6574(5) 0.0402(16) Uani d . 1
N N3 0.2529(5) 0.3988(5) 0.8194(5) 0.0376(15) Uani d . 1
H H3A 0.1932 0.4182 0.8446 0.045 Uiso calc R 1
N N4 0.3932(5) 0.4014(5) 0.7273(5) 0.0378(15) Uani d . 1
N N5 0.5194(6) 0.6120(6) 0.4973(5) 0.0393(16) Uani d . 1
N N6 0.5124(6) 0.6240(6) 0.3486(5) 0.0420(16) Uani d . 1
H H6A 0.5076 0.6054 0.2925 0.050 Uiso calc R 1
C C11 0.5000 0.5000 0.1353(17) 0.030(3) Uani d S 1
O O1 0.4868(5) 0.4101(4) 0.1714(4) 0.0392(12) Uani d . 1
O O2 0.5000 0.5000 0.0415(6) 0.047(2) Uani d S 1

loop_
_atom_site_aniso_label
_atom_site_aniso_U_11
_atom_site_aniso_U_22
_atom_site_aniso_U_33
_atom_site_aniso_U_12
_atom_site_aniso_U_13
_atom_site_aniso_U_23
Cd1 0.0302(5) 0.0455(6) 0.0290(4) -0.0016(5) 0.000 0.000
C1 0.027(4) 0.044(4) 0.030(4) -0.001(3) -0.001(3) -0.001(3)
C2 0.055(5) 0.045(5) 0.045(5) 0.007(4) -0.008(4) 0.013(4)
C3 0.041(4) 0.058(5) 0.054(6) 0.007(4) -0.004(5) 0.028(5)
C4 0.025(3) 0.037(4) 0.030(4) -0.004(3) 0.002(3) 0.001(3)
C5 0.050(5) 0.049(5) 0.051(6) 0.001(4) 0.000(4) 0.019(4)
C6 0.048(5) 0.039(4) 0.048(6) 0.011(4) -0.005(4) 0.009(4)
C7 0.067(6) 0.041(5) 0.048(6) -0.012(4) -0.006(5) -0.011(4)
C8 0.065(5) 0.026(3) 0.051(6) -0.004(3) 0.016(5) 0.004(4)
C9 0.034(4) 0.036(4) 0.035(4) -0.003(3) -0.005(3) 0.004(3)
N1 0.030(3) 0.046(4) 0.033(4) 0.004(3) 0.008(3) 0.005(3)
N2 0.043(4) 0.038(3) 0.040(4) 0.001(3) 0.008(3) 0.011(3)
N3 0.033(3) 0.040(4) 0.040(4) 0.004(3) 0.001(3) 0.011(3)
N4 0.026(3) 0.045(4) 0.043(4) 0.003(3) -0.004(3) 0.006(3)
N5 0.048(4) 0.042(4) 0.028(4) -0.007(3) 0.011(3) -0.005(3)
N6 0.053(4) 0.041(4) 0.031(4) -0.004(3) -0.002(3) 0.004(3)
C11 0.036(6) 0.038(7) 0.016(8) -0.002(6) 0.000 0.000
O1 0.052(3) 0.033(3) 0.033(3) -0.002(2) -0.002(3) 0.005(2)
O2 0.071(6) 0.032(4) 0.037(5) 0.009(4) 0.000 0.000

loop_
_atom_type_symbol
_atom_type_description
_atom_type_scat_dispersion_real
_atom_type_scat_dispersion_imag
_atom_type_scat_source
C C 0.0033 0.0016 'International Tables Vol C Tables 4.2.6.8 and 6.1.1.4'
H H 0.0000 0.0000 'International Tables Vol C Tables 4.2.6.8 and 6.1.1.4'
N N 0.0061 0.0033 'International Tables Vol C Tables 4.2.6.8 and 6.1.1.4'
O O 0.0106 0.0060 'International Tables Vol C Tables 4.2.6.8 and 6.1.1.4'
Cd Cd -0.8075 1.2024 'International Tables Vol C Tables 4.2.6.8 and 6.1.1.4'

loop_
_geom_angle_atom_site_label_1
_geom_angle_atom_site_label_2
_geom_angle_atom_site_label_3
_geom_angle_site_symmetry_1
_geom_angle_site_symmetry_3
_geom_angle
_geom_angle_publ_flag
N4 Cd1 N4 . 6_554 101.6(4) no
N4 Cd1 N5 . 6_554 98.5(2) no
N4 Cd1 N5 6_554 6_554 150.8(2) no
N4 Cd1 N5 . . 150.8(2) no
N4 Cd1 N5 6_554 . 98.5(2) no
N5 Cd1 N5 6_554 . 72.1(3) no
N4 Cd1 N2 . . 73.1(2) no
N4 Cd1 N2 6_554 . 93.8(2) no
N5 Cd1 N2 6_554 . 112.3(2) no
N5 Cd1 N2 . . 84.8(2) no
N4 Cd1 N2 . 6_554 93.8(2) no
N4 Cd1 N2 6_554 6_554 73.1(2) no
N5 Cd1 N2 6_554 6_554 84.8(2) no
N5 Cd1 N2 . 6_554 112.3(2) no
N2 Cd1 N2 . 6_554 159.5(4) no
N2 C1 N1 . . 111.0(7) no
N2 C1 C4 . . 121.7(7) no
N1 C1 C4 . . 127.3(7) no
C3 C2 N1 . . 105.6(8) no
C3 C2 H2 . . 127.2 no
N1 C2 H2 . . 127.2 no
C2 C3 N2 . . 110.6(8) no
C2 C3 H3 . . 124.7 no
N2 C3 H3 . . 124.7 no
N4 C4 N3 . . 112.4(7) no
N4 C4 C1 . . 119.9(7) no
N3 C4 C1 . . 127.6(7) no
N3 C5 C6 . . 105.3(8) no
N3 C5 H5 . . 127.3 no
C6 C5 H5 . . 127.3 no
N4 C6 C5 . . 109.9(8) no
N4 C6 H6 . . 125.0 no
C5 C6 H6 . . 125.0 no
C8 C7 N5 . . 109.3(8) no
C8 C7 H7 . . 125.4 no
N5 C7 H7 . . 125.4 no
C7 C8 N6 . . 107.7(8) no
C7 C8 H8 . . 126.1 no
N6 C8 H8 . . 126.1 no
N5 C9 N6 . . 112.5(7) no
N5 C9 C9 . 6_554 120.9(5) no
N6 C9 C9 . 6_554 126.6(5) no
C1 N1 C2 . . 107.4(7) no
C1 N1 H1 . . 126.3 no
C2 N1 H1 . . 126.3 no
C1 N2 C3 . . 105.3(7) no
C1 N2 Cd1 . . 109.8(5) no
C3 N2 Cd1 . . 143.8(6) no
C4 N3 C5 . . 108.2(7) no
C4 N3 H3A . . 125.9 no
C5 N3 H3A . . 125.9 no
C4 N4 C6 . . 104.1(7) no
C4 N4 Cd1 . . 114.4(5) no
C6 N4 Cd1 . . 140.6(6) no
C9 N5 C7 . . 105.6(7) no
C9 N5 Cd1 . . 112.8(5) no
C7 N5 Cd1 . . 141.4(6) no
C9 N6 C8 . . 104.9(8) no
C9 N6 H6A . . 127.5 no
C8 N6 H6A . . 127.5 no
O1 C11 O1 6_554 . 129(2) no
O1 C11 O2 6_554 . 115.4(11) no
O1 C11 O2 . . 115.4(11) no

loop_
_geom_bond_atom_site_label_1
_geom_bond_atom_site_label_2
_geom_bond_site_symmetry_2
_geom_bond_distance
_geom_bond_publ_flag
Cd1 N4 . 2.315(7) .
Cd1 N4 6_554 2.315(7) .
Cd1 N5 6_554 2.383(7) .
Cd1 N5 . 2.383(7) .
Cd1 N2 . 2.424(7) .
Cd1 N2 6_554 2.424(7) .
C1 N2 . 1.326(10) no
C1 N1 . 1.334(10) no
C1 C4 . 1.455(11) no
C2 C3 . 1.344(13) no
C2 N1 . 1.372(11) no
C2 H2 . 0.9300 no
C3 N2 . 1.357(10) no
C3 H3 . 0.9300 no
C4 N4 . 1.323(10) no
C4 N3 . 1.326(10) no
C5 N3 . 1.343(11) no
C5 C6 . 1.380(14) no
C5 H5 . 0.9300 no
C6 N4 . 1.370(11) no
C6 H6 . 0.9300 no
C7 C8 . 1.333(14) no
C7 N5 . 1.364(11) no
C7 H7 . 0.9300 no
C8 N6 . 1.364(11) no
C8 H8 . 0.9300 no
C9 N5 . 1.296(11) no
C9 N6 . 1.349(11) no
C9 C9 6_554 1.469(16) no
N1 H1 . 0.8600 no
N3 H3A . 0.8600 no
N6 H6A . 0.8600 no
C11 O1 6_554 1.242(12) no
C11 O1 . 1.242(12) no
C11 O2 . 1.38(3) no

loop_
_geom_hbond_atom_site_label_D
_geom_hbond_atom_site_label_H
_geom_hbond_atom_site_label_A
_geom_hbond_site_symmetry_A
_geom_hbond_distance_DH
_geom_hbond_distance_HA
_geom_hbond_distance_DA
_geom_hbond_angle_DHA
_geom_hbond_publ_flag
N3 H3A O1 7_545 0.86 1.90 2.737(9) 162.8 yes
N1 H1 O2 4_465 0.86 1.92 2.753(8) 162.7 yes
N6 H6A O1 6_554 0.86 1.80 2.644(9) 168.7 yes

loop_
_geom_torsion_atom_site_label_1
_geom_torsion_atom_site_label_2
_geom_torsion_atom_site_label_3
_geom_torsion_atom_site_label_4
_geom_torsion_site_symmetry_1
_geom_torsion
_geom_torsion_publ_flag
N1 C2 C3 N2 . 1.4(12) no
N2 C1 C4 N4 . -13.9(12) no
N1 C1 C4 N4 . 165.8(8) no
N2 C1 C4 N3 . 169.1(8) no
N1 C1 C4 N3 . -11.2(14) no
N3 C5 C6 N4 . 0.6(12) no
N5 C7 C8 N6 . -0.4(11) no
N2 C1 N1 C2 . 0.3(10) no
C4 C1 N1 C2 . -179.5(8) no
C3 C2 N1 C1 . -1.0(11) no
N1 C1 N2 C3 . 0.6(10) no
C4 C1 N2 C3 . -179.7(8) no
N1 C1 N2 Cd1 . -170.7(5) no
C4 C1 N2 Cd1 . 9.1(9) no
C2 C3 N2 C1 . -1.3(11) no
C2 C3 N2 Cd1 . 164.7(8) no
N4 Cd1 N2 C1 . -2.7(5) no
N4 Cd1 N2 C1 6_554 -103.7(6) no
N5 Cd1 N2 C1 6_554 89.8(6) no
N5 Cd1 N2 C1 . 158.0(6) no
N2 Cd1 N2 C1 6_554 -54.7(5) no
N4 Cd1 N2 C3 . -168.3(11) no
N4 Cd1 N2 C3 6_554 90.6(11) no
N5 Cd1 N2 C3 6_554 -75.9(11) no
N5 Cd1 N2 C3 . -7.6(11) no
N2 Cd1 N2 C3 6_554 139.7(11) no
N4 C4 N3 C5 . 1.6(10) no
C1 C4 N3 C5 . 178.8(8) no
C6 C5 N3 C4 . -1.3(11) no
N3 C4 N4 C6 . -1.2(9) no
C1 C4 N4 C6 . -178.6(7) no
N3 C4 N4 Cd1 . -172.4(5) no
C1 C4 N4 Cd1 . 10.2(9) no
C5 C6 N4 C4 . 0.3(10) no
C5 C6 N4 Cd1 . 167.6(8) no
N4 Cd1 N4 C4 6_554 86.5(6) no
N5 Cd1 N4 C4 6_554 -114.8(6) no
N5 Cd1 N4 C4 . -46.3(9) no
N2 Cd1 N4 C4 . -4.0(6) no
N2 Cd1 N4 C4 6_554 159.9(6) no
N4 Cd1 N4 C6 6_554 -80.0(10) no
N5 Cd1 N4 C6 6_554 78.7(10) no
N5 Cd1 N4 C6 . 147.2(9) no
N2 Cd1 N4 C6 . -170.4(10) no
N2 Cd1 N4 C6 6_554 -6.5(10) no
N6 C9 N5 C7 . 1.0(10) no
C9 C9 N5 C7 6_554 179.0(9) no
N6 C9 N5 Cd1 . 176.7(5) no
C9 C9 N5 Cd1 6_554 -5.3(11) no
C8 C7 N5 C9 . -0.4(11) no
C8 C7 N5 Cd1 . -174.0(7) no
N4 Cd1 N5 C9 . -73.2(7) no
N4 Cd1 N5 C9 6_554 153.4(5) no
N5 Cd1 N5 C9 6_554 1.9(4) no
N2 Cd1 N5 C9 . -113.6(6) no
N2 Cd1 N5 C9 6_554 78.3(6) no
N4 Cd1 N5 C7 . 100.1(10) no
N4 Cd1 N5 C7 6_554 -33.2(10) no
N5 Cd1 N5 C7 6_554 175.2(11) no
N2 Cd1 N5 C7 . 59.8(10) no
N2 Cd1 N5 C7 6_554 -108.4(10) no
N5 C9 N6 C8 . -1.3(9) no
C9 C9 N6 C8 6_554 -179.1(9) no
C7 C8 N6 C9 . 1.0(10) no
